data_7710161
loop_
_publ_author_name
'Gautier, Romain'
'PARIS, Michael'
'Massuyeau, Florian'

_publ_section_title
;
 Templating Effect of Trans-2,5-dimethylpiperazine (TDMP) on the Structure
 Dimensionality of Hybrid Metal Halides
;
_journal_name_full 'Dalton Transactions'
_journal_paper_doi 10.1039/D2DT00614F
_journal_year 2022
_chemical_formula_moiety 'C6 H16 N2, Ag2 Br4'
_chemical_formula_sum 'C6 H16 Ag2 Br4 N2'
_chemical_formula_weight 651.59
_space_group_crystal_system monoclinic
_space_group_IT_number 14
_space_group_name_Hall '-P 2ybc'
_space_group_name_H-M_alt 'P 1 21/c 1'
_atom_sites_solution_hydrogens geom
_atom_sites_solution_primary direct
_audit_creation_date 2022-04-26
_audit_creation_method
;
Olex2 1.5
(compiled 2021.12.09 svn.r5202d8cf for OlexSys, GUI svn.r6439)
;
_audit_update_record
;
2022-04-26 deposited with the CCDC.	2022-04-29 downloaded from the CCDC.
;
_cell_angle_alpha 90
_cell_angle_beta 118.58(2)
_cell_angle_gamma 90
_cell_formula_units_Z 2
_cell_length_a 7.9147(16)
_cell_length_b 8.0914(16)
_cell_length_c 12.984(4)
_cell_measurement_reflns_used 92
_cell_measurement_temperature 293
_cell_measurement_theta_max 25
_cell_measurement_theta_min 5
_cell_volume 730.2(3)
_computing_data_collection supergui
_computing_molecular_graphics 'Olex2 1.5 (Dolomanov et al., 2009)'
_computing_publication_material 'Olex2 1.5 (Dolomanov et al., 2009)'
_computing_structure_refinement 'SHELXL 2016/4 (Sheldrick, 2015)'
_computing_structure_solution 'SIR2004  (Burla et al.,  2007)'
_diffrn_ambient_temperature 293
_diffrn_detector 'CCD area detector'
_diffrn_measured_fraction_theta_full 0.980
_diffrn_measured_fraction_theta_max 0.984
_diffrn_measurement_device_type 'Bruker APEX-II CCD'
_diffrn_measurement_method '\w scans'
_diffrn_radiation_monochromator graphite
_diffrn_radiation_probe x-ray
_diffrn_radiation_type MoK\a
_diffrn_radiation_wavelength 0.71073
_diffrn_reflns_av_R_equivalents 0.0415
_diffrn_reflns_av_unetI/netI 0.0209
_diffrn_reflns_Laue_measured_fraction_full 0.980
_diffrn_reflns_Laue_measured_fraction_max 0.984
_diffrn_reflns_limit_h_max 10
_diffrn_reflns_limit_h_min -10
_diffrn_reflns_limit_k_max 10
_diffrn_reflns_limit_k_min -10
_diffrn_reflns_limit_l_max 16
_diffrn_reflns_limit_l_min -16
_diffrn_reflns_number 12933
_diffrn_reflns_point_group_measured_fraction_full 0.980
_diffrn_reflns_point_group_measured_fraction_max 0.984
_diffrn_reflns_theta_full 25.242
_diffrn_reflns_theta_max 27.598
_diffrn_reflns_theta_min 6.503
_diffrn_source 'sealed X-ray tube'
_diffrn_source_target Mo
_diffrn_standards_number 0
_exptl_absorpt_coefficient_mu 13.595
_exptl_absorpt_correction_T_max 0.7456
_exptl_absorpt_correction_T_min 0.4260
_exptl_absorpt_correction_type multi-scan
_exptl_absorpt_process_details
;
SADABS-2008/1 (Bruker,2008) was used for absorption correction.
wR2(int) was 0.1418 before and 0.0632 after correction.
The Ratio of minimum to maximum transmission is 0.5714.
The \l/2 correction factor is 0.0015.
;
_exptl_crystal_colour colourless
_exptl_crystal_colour_primary colourless
_exptl_crystal_density_diffrn 2.963
_exptl_crystal_description block
_exptl_crystal_F_000 600
_exptl_crystal_size_max 0.45
_exptl_crystal_size_mid 0.25
_exptl_crystal_size_min 0.15
_refine_diff_density_max 1.326
_refine_diff_density_min -1.240
_refine_diff_density_rms 0.107
_refine_ls_extinction_coef 0.0207(6)
_refine_ls_extinction_expression Fc^*^=kFc[1+0.001xFc^2^\l^3^/sin(2\q)]^-1/4^
_refine_ls_extinction_method 'SHELXL-2016/4 (Sheldrick 2016)'
_refine_ls_goodness_of_fit_ref 1.074
_refine_ls_hydrogen_treatment constr
_refine_ls_matrix_type full
_refine_ls_number_parameters 66
_refine_ls_number_reflns 1669
_refine_ls_number_restraints 0
_refine_ls_restrained_S_all 1.074
_refine_ls_R_factor_all 0.0336
_refine_ls_R_factor_gt 0.0252
_refine_ls_shift/su_max 0.001
_refine_ls_shift/su_mean 0.000
_refine_ls_structure_factor_coef Fsqd
_refine_ls_weighting_details 'w=1/[\s^2^(Fo^2^)+(0.0047P)^2^+2.4301P] where P=(Fo^2^+2Fc^2^)/3'
_refine_ls_weighting_scheme calc
_refine_ls_wR_factor_gt 0.0498
_refine_ls_wR_factor_ref 0.0533
_reflns_Friedel_coverage 0.000
_reflns_number_gt 1448
_reflns_number_total 1669
_reflns_threshold_expression 'I > 2\s(I)'
_cod_data_source_file d2dt00614f1.cif
_cod_data_source_block new
_cod_database_code 7710161
_shelx_shelxl_version_number 2016/4
_shelx_space_group_comment
;
The symmetry employed for this shelxl refinement is uniquely defined
by the following loop, which should always be used as a source of
symmetry information in preference to the above space-group names.
They are only intended as comments.
;
_shelx_estimated_absorpt_t_max 0.007
_shelx_estimated_absorpt_t_min 0.007
_olex2_refinement_description
;
1. Fixed Uiso
 At 1.2 times of:
  All C(H) groups, All C(H,H) groups, All N(H,H) groups
 At 1.5 times of:
  All C(H,H,H) groups
2.a Ternary CH refined with riding coordinates:
 C3(H3)
2.b Secondary CH2 refined with riding coordinates:
 N1(H1A,H1B), C2(H2A,H2B)
2.c Idealised Me refined as rotating group:
 C4(H4A,H4B,H4C)
;
_olex2_submission_special_instructions 'No special instructions were received'

loop_
_space_group_symop_operation_xyz
'x, y, z'
'-x, y+1/2, -z+1/2'
'-x, -y, -z'
'x, -y-1/2, z-1/2'

loop_
_atom_site_label
_atom_site_type_symbol
_atom_site_fract_x
_atom_site_fract_y
_atom_site_fract_z
_atom_site_U_iso_or_equiv
_atom_site_adp_type
_atom_site_occupancy
_atom_site_site_symmetry_order
_atom_site_calc_flag
_atom_site_refinement_flags_posn
_atom_site_refinement_flags_adp
_atom_site_refinement_flags_occupancy
_atom_site_disorder_assembly
_atom_site_disorder_group
C4 C 0.2653(6) -0.5568(6) 0.1114(4) 0.0419(10) Uani 1 1 d . . . . .
H4A H 0.199307 -0.462040 0.119087 0.063 Uiso 1 1 calc R U . . .
H4B H 0.323994 -0.616852 0.183995 0.063 Uiso 1 1 calc R U . . .
H4C H 0.175213 -0.627026 0.050093 0.063 Uiso 1 1 calc R U . . .
C3 C 0.4192(5) -0.5010(5) 0.0813(3) 0.0298(8) Uani 1 1 d . . . . .
H3 H 0.507811 -0.426147 0.142871 0.036 Uiso 1 1 calc R U . . .
Ag1 Ag 0.01279(6) -0.96766(5) -0.11415(3) 0.05293(14) Uani 1 1 d . . . . .
Br1 Br 0.05598(6) -0.70552(5) -0.22346(3) 0.03918(14) Uani 1 1 d . . . . .
Br2 Br -0.30819(6) -0.94109(5) -0.08974(4) 0.04045(14) Uani 1 1 d . . . . .
N1 N 0.3265(4) -0.4095(4) -0.0337(3) 0.0287(6) Uani 1 1 d . . . . .
H1A H 0.239597 -0.474845 -0.088603 0.034 Uiso 1 1 calc R U . . .
H1B H 0.265212 -0.321404 -0.026933 0.034 Uiso 1 1 calc R U . . .
C2 C 0.4680(5) -0.3548(5) -0.0718(3) 0.0301(8) Uani 1 1 d . . . . .
H2A H 0.556083 -0.275587 -0.015701 0.036 Uiso 1 1 calc R U . . .
H2B H 0.400325 -0.300144 -0.147270 0.036 Uiso 1 1 calc R U . . .

loop_
_atom_site_aniso_label
_atom_site_aniso_U_11
_atom_site_aniso_U_22
_atom_site_aniso_U_33
_atom_site_aniso_U_23
_atom_site_aniso_U_13
_atom_site_aniso_U_12
C4 0.036(2) 0.059(3) 0.038(2) 0.000(2) 0.0235(18) -0.003(2)
C3 0.0290(18) 0.0355(19) 0.0247(17) -0.0014(15) 0.0126(15) -0.0002(15)
Ag1 0.0697(3) 0.0494(2) 0.0379(2) 0.00478(15) 0.02432(18) 0.00133(18)
Br1 0.0483(3) 0.0329(2) 0.0319(2) 0.00111(16) 0.01563(18) -0.00844(17)
Br2 0.0457(3) 0.0390(2) 0.0330(2) -0.00194(16) 0.01592(18) 0.00547(18)
N1 0.0260(15) 0.0293(15) 0.0282(15) -0.0002(12) 0.0109(13) 0.0035(12)
C2 0.0297(18) 0.0287(18) 0.0312(19) 0.0057(15) 0.0139(16) 0.0019(15)

loop_
_atom_type_symbol
_atom_type_description
_atom_type_scat_dispersion_real
_atom_type_scat_dispersion_imag
_atom_type_scat_source
C C 0.0033 0.0016 'International Tables Vol C Tables 4.2.6.8 and 6.1.1.4'
H H 0.0000 0.0000 'International Tables Vol C Tables 4.2.6.8 and 6.1.1.4'
Ag Ag -0.8971 1.1015 'International Tables Vol C Tables 4.2.6.8 and 6.1.1.4'
Br Br -0.2901 2.4595 'International Tables Vol C Tables 4.2.6.8 and 6.1.1.4'
N N 0.0061 0.0033 'International Tables Vol C Tables 4.2.6.8 and 6.1.1.4'

loop_
_geom_angle_atom_site_label_1
_geom_angle_atom_site_label_2
_geom_angle_atom_site_label_3
_geom_angle
_geom_angle_site_symmetry_1
_geom_angle_site_symmetry_3
_geom_angle_publ_flag
H4A C4 H4B 109.5 . . ?
H4A C4 H4C 109.5 . . ?
H4B C4 H4C 109.5 . . ?
C3 C4 H4A 109.5 . . ?
C3 C4 H4B 109.5 . . ?
C3 C4 H4C 109.5 . . ?
C4 C3 H3 108.9 . . ?
N1 C3 C4 109.4(3) . . ?
N1 C3 H3 108.9 . . ?
N1 C3 C2 109.0(3) . 3_645 ?
C2 C3 C4 111.7(3) 3_645 . ?
C2 C3 H3 108.9 3_645 . ?
Br1 Ag1 Ag1 122.78(3) 2_544 3_535 ?
Br1 Ag1 Ag1 136.49(2) . 3_535 ?
Br1 Ag1 Br1 100.37(2) . 2_544 ?
Br1 Ag1 Br2 111.40(2) . . ?
Br1 Ag1 Br2 118.35(2) . 3_535 ?
Br1 Ag1 Br2 107.22(3) 2_544 . ?
Br2 Ag1 Ag1 53.91(2) . 3_535 ?
Br2 Ag1 Ag1 55.44(2) 3_535 3_535 ?
Br2 Ag1 Br1 109.29(3) 3_535 2_544 ?
Br2 Ag1 Br2 109.35(3) 3_535 . ?
Ag1 Br1 Ag1 161.928(19) . 2_554 ?
Ag1 Br2 Ag1 70.65(3) 3_535 . ?
C3 N1 H1A 109.0 . . ?
C3 N1 H1B 109.0 . . ?
H1A N1 H1B 107.8 . . ?
C2 N1 C3 112.8(3) . . ?
C2 N1 H1A 109.0 . . ?
C2 N1 H1B 109.0 . . ?
C3 C2 H2A 109.4 3_645 . ?
C3 C2 H2B 109.4 3_645 . ?
N1 C2 C3 111.4(3) . 3_645 ?
N1 C2 H2A 109.4 . . ?
N1 C2 H2B 109.4 . . ?
H2A C2 H2B 108.0 . . ?

loop_
_geom_bond_atom_site_label_1
_geom_bond_atom_site_label_2
_geom_bond_distance
_geom_bond_site_symmetry_2
_geom_bond_publ_flag
C4 H4A 0.9600 . ?
C4 H4B 0.9600 . ?
C4 H4C 0.9600 . ?
C4 C3 1.515(5) . ?
C3 H3 0.9800 . ?
C3 N1 1.506(5) . ?
C3 C2 1.510(5) 3_645 ?
Ag1 Ag1 3.1106(12) 3_535 ?
Ag1 Br1 2.6636(7) . ?
Ag1 Br1 2.7109(8) 2_544 ?
Ag1 Br2 2.7149(8) . ?
Ag1 Br2 2.6643(11) 3_535 ?
Br1 Ag1 2.7108(8) 2_554 ?
Br2 Ag1 2.6643(11) 3_535 ?
N1 H1A 0.8900 . ?
N1 H1B 0.8900 . ?
N1 C2 1.491(5) . ?
C2 C3 1.510(5) 3_645 ?
C2 H2A 0.9700 . ?
C2 H2B 0.9700 . ?

loop_
_geom_torsion_atom_site_label_1
_geom_torsion_atom_site_label_2
_geom_torsion_atom_site_label_3
_geom_torsion_atom_site_label_4
_geom_torsion
_geom_torsion_site_symmetry_1
_geom_torsion_site_symmetry_2
_geom_torsion_site_symmetry_3
_geom_torsion_site_symmetry_4
_geom_torsion_publ_flag
C4 C3 N1 C2 -178.1(3) . . . . ?
C3 N1 C2 C3 57.1(4) . . . 3_645 ?
C2 C3 N1 C2 -55.7(4) 3_645 . . . ?
